data_4323643
loop_
_publ_author_name
'Jian Lu'
'Gerardo Crisci'
'Tianyan Niu'
'Allan J. Jacobson'

_publ_section_title
;
 A Polymeric Structure Containing Cu2Cl2 Units Bridged by 4,4'-Bipyridine:
 (PPh3)2Cu2(\m-Cl)2(\m-4,4'-bipyridine)
;
_journal_name_full 'Inorganic Chemistry'
_journal_page_first 5140
_journal_page_last 5141
_journal_paper_doi 10.1021/ic9705507
_journal_volume 36
_journal_year 1997
_chemical_compound_source '(PPh3)3CuCl and 4,4'-bipyridine '
_chemical_formula_analytical C23H19ClCuNP
_chemical_formula_moiety C23H19ClCuNP
_chemical_formula_structural C46H38Cl2Cu2N2P2
_chemical_formula_sum 'C23 H19 Cl Cu N P'
_chemical_formula_weight 439.35
_chemical_name_common
;
(Triphenylphosphine)(4,4'-bipyridine)copper(I)chloride
;
_chemical_name_systematic
;                      
(Triphenylphosphine)(4,4'-bipyridine)copper(I)chloride
;
_chemical_temperature_decomposition 463
_space_group_IT_number 2
_symmetry_cell_setting triclinic
_symmetry_space_group_name_Hall '-P 1'
_symmetry_space_group_name_H-M 'P -1'
_atom_sites_solution_hydrogens geom
_atom_sites_solution_primary direct
_atom_sites_solution_secondary difmap
_audit_creation_method SHELXL
_cell_angle_alpha 105.640(10)
_cell_angle_beta 105.300(10)
_cell_angle_gamma 94.91(2)
_cell_formula_units_Z 2
_cell_length_a 9.080(2)
_cell_length_b 9.295(2)
_cell_length_c 13.086(2)
_cell_measurement_reflns_used 25
_cell_measurement_temperature 298(2)
_cell_measurement_theta_max 25
_cell_measurement_theta_min 2
_cell_volume 1011.1(4)
_computing_cell_refinement CAD4
_computing_data_collection CAD4
_computing_data_reduction RC85
_computing_molecular_graphics 'Diamond, Xpma and Zortep'
_computing_publication_material 'SHELXL-96 (Sheldrick, 1996)'
_computing_structure_refinement 'SHELXL-93 (Sheldrick, 1993)'
_computing_structure_solution 'SHELXS-86 (Sheldrick, 1990)'
_diffrn_ambient_temperature 293(2)
_diffrn_measurement_device 'Enraf-Nonius CAD4'
_diffrn_measurement_method '\w scan'
_diffrn_radiation_monochromator graphite
_diffrn_radiation_source 'fine-focus sealed tube'
_diffrn_radiation_type MoK\a
_diffrn_radiation_wavelength 0.71073
_diffrn_reflns_av_R_equivalents 0.0115
_diffrn_reflns_av_sigmaI/netI 0.0197
_diffrn_reflns_limit_h_max 10
_diffrn_reflns_limit_h_min -10
_diffrn_reflns_limit_k_max 10
_diffrn_reflns_limit_k_min -11
_diffrn_reflns_limit_l_max 15
_diffrn_reflns_limit_l_min 0
_diffrn_reflns_number 3614
_diffrn_reflns_theta_max 24.97
_diffrn_reflns_theta_min 2.31
_diffrn_standards_number 3
_exptl_absorpt_coefficient_mu 1.298
_exptl_absorpt_correction_T_max 0.746
_exptl_absorpt_correction_T_min 0.602
_exptl_absorpt_correction_type psi-scans
_exptl_crystal_colour yellow
_exptl_crystal_density_diffrn 1.443
_exptl_crystal_density_meas ?
_exptl_crystal_density_method none
_exptl_crystal_description Block
_exptl_crystal_F_000 450
_exptl_crystal_size_max 0.38
_exptl_crystal_size_mid 0.20
_exptl_crystal_size_min 0.15
_refine_diff_density_max 0.664
_refine_diff_density_min -0.323
_refine_diff_density_rms 0.087
_refine_ls_extinction_method none
_refine_ls_goodness_of_fit_all 1.246
_refine_ls_goodness_of_fit_obs 1.290
_refine_ls_hydrogen_treatment none
_refine_ls_matrix_type full
_refine_ls_number_parameters 244
_refine_ls_number_reflns 3390
_refine_ls_number_restraints 0
_refine_ls_restrained_S_all 1.246
_refine_ls_restrained_S_obs 1.290
_refine_ls_R_factor_all 0.0514
_refine_ls_R_factor_obs 0.0460
_refine_ls_shift/esd_max 0.001
_refine_ls_shift/esd_mean 0.000
_refine_ls_structure_factor_coef Fsqd
_refine_ls_weighting_details 'w=1/[\s^2^(Fo^2^)+(0.1000P)^2^+0.0000P] where P=(Fo^2^+2Fc^2^)/3'
_refine_ls_weighting_scheme calc
_refine_ls_wR_factor_all 0.1516
_refine_ls_wR_factor_obs 0.1475
_reflns_number_observed 3016
_reflns_number_total 3614
_reflns_observed_criterion >2sigma(I)
_cod_data_source_file ic9705507.cif
_cod_data_source_block IC9705507
_cod_depositor_comments
;
The following automatic conversions were performed:

'_exptl_crystal_density_meas' value 'none' was changed to '?' - the
value is perceived as not measured.

Automatic conversion script
Id: cif_fix_values 3008 2015-01-20 13:52:24Z robertas 

The following automatic conversions were performed:

'_refine_ls_weighting_scheme' value 'calc
w=1/[\s^2^(Fo^2^)+(0.1000P)^2^+0.0000P] where P=(Fo^2^+2Fc^2^)/3' was
changed to 'calc'. New tag '_refine_ls_weighting_details' was
created. The value of the new tag was set to
'w=1/[\s^2^(Fo^2^)+(0.1000P)^2^+0.0000P] where P=(Fo^2^+2Fc^2^)/3'.

Automatic conversion script
Id: cif_fix_values 3143 2015-03-26 13:38:13Z robertas 
;
_cod_original_cell_volume 1011.1(3)
_cod_database_code 4323643

loop_
_symmetry_equiv_pos_as_xyz
'x, y, z'
'-x, -y, -z'

loop_
_atom_site_aniso_label
_atom_site_aniso_U_11
_atom_site_aniso_U_22
_atom_site_aniso_U_33
_atom_site_aniso_U_23
_atom_site_aniso_U_13
_atom_site_aniso_U_12
Cu 0.0433(3) 0.0318(3) 0.0366(3) 0.0025(2) 0.0134(2) -0.0055(2)
P 0.0285(5) 0.0275(5) 0.0301(5) 0.0060(4) 0.0095(4) 0.0011(3)
Cl 0.0387(5) 0.0403(5) 0.0397(5) 0.0142(4) 0.0112(4) 0.0049(4)
N 0.038(2) 0.034(2) 0.037(2) 0.0078(13) 0.0080(14) -0.0036(13)
C1 0.048(3) 0.043(2) 0.082(4) 0.028(2) -0.007(2) -0.011(2)
C2 0.048(3) 0.044(2) 0.090(4) 0.037(3) -0.019(2) -0.015(2)
C3 0.036(2) 0.036(2) 0.034(2) 0.014(2) 0.006(2) -0.002(2)
C4 0.039(2) 0.049(2) 0.069(3) 0.032(2) 0.003(2) -0.008(2)
C5 0.040(2) 0.050(3) 0.059(3) 0.024(2) 0.007(2) -0.007(2)
C11 0.034(2) 0.029(2) 0.035(2) 0.0090(15) 0.0044(15) -0.0004(14)
C12 0.062(3) 0.041(2) 0.036(2) 0.009(2) 0.009(2) -0.003(2)
C13 0.094(4) 0.054(3) 0.038(2) 0.017(2) 0.006(2) -0.010(3)
C14 0.086(4) 0.064(3) 0.068(4) 0.039(3) -0.020(3) -0.007(3)
C15 0.061(3) 0.083(4) 0.095(5) 0.048(4) -0.005(3) 0.017(3)
C16 0.041(2) 0.059(3) 0.067(3) 0.028(2) 0.013(2) 0.017(2)
C21 0.030(2) 0.029(2) 0.039(2) 0.0084(15) 0.0145(15) 0.0057(14)
C22 0.047(2) 0.035(2) 0.045(2) 0.003(2) 0.016(2) -0.001(2)
C23 0.057(3) 0.034(2) 0.070(3) 0.005(2) 0.020(2) -0.005(2)
C24 0.064(3) 0.033(2) 0.086(4) 0.016(2) 0.034(3) -0.001(2)
C25 0.075(3) 0.047(3) 0.068(3) 0.027(2) 0.027(3) 0.001(2)
C26 0.055(3) 0.042(2) 0.049(2) 0.019(2) 0.017(2) 0.001(2)
C31 0.029(2) 0.039(2) 0.034(2) 0.010(2) 0.0099(15) 0.0061(15)
C32 0.036(2) 0.045(2) 0.053(3) 0.011(2) 0.013(2) 0.008(2)
C33 0.047(3) 0.059(3) 0.074(3) 0.017(2) 0.022(2) 0.021(2)
C34 0.037(2) 0.081(4) 0.086(4) 0.016(3) 0.023(2) 0.012(2)
C35 0.035(2) 0.071(3) 0.083(4) 0.019(3) 0.025(2) 0.001(2)
C36 0.033(2) 0.050(2) 0.058(3) 0.018(2) 0.019(2) 0.002(2)

loop_
_atom_site_label
_atom_site_type_symbol
_atom_site_fract_x
_atom_site_fract_y
_atom_site_fract_z
_atom_site_U_iso_or_equiv
_atom_site_thermal_displace_type
_atom_site_occupancy
_atom_site_calc_flag
_atom_site_refinement_flags
_atom_site_disorder_group
Cu Cu 0.06005(5) 0.47999(5) 0.40171(4) 0.0393(2) Uani 1 d . .
P P 0.02302(10) 0.29184(10) 0.24866(7) 0.0293(2) Uani 1 d . .
Cl Cl 0.15916(11) 0.40723(10) 0.56902(8) 0.0394(3) Uani 1 d . .
N N 0.2208(4) 0.6699(3) 0.4363(3) 0.0381(7) Uani 1 d . .
C1 C 0.3676(5) 0.6816(5) 0.4957(5) 0.0625(14) Uani 1 d . .
C2 C 0.4802(6) 0.8073(5) 0.5202(5) 0.067(2) Uani 1 d . .
C3 C 0.4421(4) 0.9311(4) 0.4857(3) 0.0362(8) Uani 1 d . .
C4 C 0.2893(5) 0.9180(5) 0.4242(4) 0.0530(11) Uani 1 d . .
C5 C 0.1843(5) 0.7880(5) 0.4008(4) 0.0505(11) Uani 1 d . .
C11 C -0.0742(4) 0.3292(4) 0.1199(3) 0.0344(8) Uani 1 d . .
C12 C -0.0294(6) 0.2871(5) 0.0230(3) 0.0487(10) Uani 1 d . .
C13 C -0.1145(7) 0.3156(6) -0.0724(4) 0.0653(14) Uani 1 d . .
C14 C -0.2423(7) 0.3829(7) -0.0735(5) 0.079(2) Uani 1 d . .
C15 C -0.2854(7) 0.4274(7) 0.0221(6) 0.081(2) Uani 1 d . .
C16 C -0.2007(5) 0.4045(5) 0.1212(4) 0.0539(11) Uani 1 d . .
C21 C -0.0899(4) 0.1119(4) 0.2356(3) 0.0320(8) Uani 1 d . .
C22 C -0.1759(5) 0.0095(4) 0.1323(3) 0.0446(9) Uani 1 d . .
C23 C -0.2603(6) -0.1262(5) 0.1273(4) 0.0566(12) Uani 1 d . .
C24 C -0.2586(6) -0.1603(5) 0.2240(5) 0.0596(13) Uani 1 d . .
C25 C -0.1742(6) -0.0613(5) 0.3266(4) 0.0608(12) Uani 1 d . .
C26 C -0.0907(5) 0.0783(5) 0.3333(4) 0.0475(10) Uani 1 d . .
C31 C 0.2039(4) 0.2389(4) 0.2257(3) 0.0344(8) Uani 1 d . .
C32 C 0.2254(5) 0.0895(5) 0.1850(4) 0.0456(10) Uani 1 d . .
C33 C 0.3668(5) 0.0605(6) 0.1695(4) 0.0593(12) Uani 1 d . .
C34 C 0.4869(5) 0.1801(7) 0.1936(5) 0.0686(14) Uani 1 d . .
C35 C 0.4669(5) 0.3285(6) 0.2354(5) 0.0633(13) Uani 1 d . .
C36 C 0.3253(5) 0.3589(5) 0.2511(4) 0.0458(10) Uani 1 d . .

loop_
_atom_type_symbol
_atom_type_description
_atom_type_scat_dispersion_real
_atom_type_scat_dispersion_imag
_atom_type_scat_source
C C 0.0033 0.0016 'International Tables Vol C Tables 4.2.6.8 and 6.1.1.4'
H H 0.0000 0.0000 'International Tables Vol C Tables 4.2.6.8 and 6.1.1.4'
N N 0.0061 0.0033 'International Tables Vol C Tables 4.2.6.8 and 6.1.1.4'
Cu Cu 0.3201 1.2651 'International Tables Vol C Tables 4.2.6.8 and 6.1.1.4'
Cl Cl 0.1484 0.1585 'International Tables Vol C Tables 4.2.6.8 and 6.1.1.4'
P P 0.1023 0.0942 'International Tables Vol C Tables 4.2.6.8 and 6.1.1.4'

loop_
_geom_angle_atom_site_label_1
_geom_angle_atom_site_label_2
_geom_angle_atom_site_label_3
_geom_angle
_geom_angle_site_symmetry_1
_geom_angle_site_symmetry_3
_geom_angle_publ_flag
N Cu P 119.63(9) . . ?
N Cu Cl 100.89(10) . 2_566 ?
P Cu Cl 117.92(4) . 2_566 ?
N Cu Cl 99.79(9) . . ?
P Cu Cl 112.55(4) . . ?
Cl Cu Cl 103.35(3) 2_566 . ?
N Cu Cu 106.82(9) . 2_566 ?
P Cu Cu 133.33(4) . 2_566 ?
Cl Cu Cu 52.21(3) 2_566 2_566 ?
Cl Cu Cu 51.14(3) . 2_566 ?
C11 P C21 102.5(2) . . ?
C11 P C31 102.7(2) . . ?
C21 P C31 103.5(2) . . ?
C11 P Cu 115.37(12) . . ?
C21 P Cu 117.74(12) . . ?
C31 P Cu 113.06(12) . . ?
Cu Cl Cu 76.65(3) 2_566 . ?
C1 N C5 116.4(3) . . ?
C1 N Cu 121.5(3) . . ?
C5 N Cu 122.1(3) . . ?
N C1 C2 123.4(4) . . ?
C3 C2 C1 120.4(4) . . ?
C2 C3 C4 115.7(4) . . ?
C2 C3 C3 121.7(4) . 2_676 ?
C4 C3 C3 122.5(4) . 2_676 ?
C5 C4 C3 120.7(4) . . ?
N C5 C4 123.4(4) . . ?
C16 C11 C12 119.7(4) . . ?
C16 C11 P 116.3(3) . . ?
C12 C11 P 124.0(3) . . ?
C13 C12 C11 119.7(5) . . ?
C14 C13 C12 121.0(5) . . ?
C13 C14 C15 119.7(4) . . ?
C14 C15 C16 121.4(5) . . ?
C11 C16 C15 118.4(5) . . ?
C26 C21 C22 119.7(4) . . ?
C26 C21 P 117.8(3) . . ?
C22 C21 P 122.5(3) . . ?
C23 C22 C21 120.0(4) . . ?
C24 C23 C22 120.1(4) . . ?
C25 C24 C23 120.8(4) . . ?
C24 C25 C26 119.8(4) . . ?
C21 C26 C25 119.5(4) . . ?
C32 C31 C36 119.9(3) . . ?
C32 C31 P 124.0(3) . . ?
C36 C31 P 116.1(3) . . ?
C33 C32 C31 119.9(4) . . ?
C32 C33 C34 120.2(4) . . ?
C35 C34 C33 120.2(4) . . ?
C34 C35 C36 120.1(4) . . ?
C35 C36 C31 119.8(4) . . ?

loop_
_geom_bond_atom_site_label_1
_geom_bond_atom_site_label_2
_geom_bond_distance
_geom_bond_site_symmetry_2
_geom_bond_publ_flag
Cu N 2.057(3) . ?
Cu P 2.1996(11) . ?
Cu Cl 2.3979(11) 2_566 ?
Cu Cl 2.4339(11) . ?
Cu Cu 2.9965(10) 2_566 ?
P C11 1.822(4) . ?
P C21 1.827(4) . ?
P C31 1.830(4) . ?
Cl Cu 2.3980(11) 2_566 ?
N C1 1.333(5) . ?
N C5 1.337(5) . ?
C1 C2 1.390(6) . ?
C2 C3 1.382(6) . ?
C3 C4 1.385(6) . ?
C3 C3 1.480(7) 2_676 ?
C4 C5 1.382(6) . ?
C11 C16 1.396(6) . ?
C11 C12 1.401(6) . ?
C12 C13 1.389(7) . ?
C13 C14 1.363(9) . ?
C14 C15 1.376(10) . ?
C15 C16 1.404(7) . ?
C21 C26 1.398(6) . ?
C21 C22 1.401(5) . ?
C22 C23 1.394(6) . ?
C23 C24 1.383(7) . ?
C24 C25 1.381(7) . ?
C25 C26 1.415(6) . ?
C31 C32 1.398(6) . ?
C31 C36 1.402(5) . ?
C32 C33 1.389(6) . ?
C33 C34 1.395(7) . ?
C34 C35 1.387(8) . ?
C35 C36 1.395(6) . ?
